data_2218187
loop_
_publ_author_name
'Guo, Yujing'
'Li, Lianzhi'
'Liu, Yan'
'Dong, Jianfang'
'Wang, Daqi'

_publ_section_title
;Tetrakis(\m~3~-2-{[1,1-bis(hydroxymethyl)-2-oxidoethyl]iminomethyl}-6-methoxyphenolato)tetranickel(II)
 tetrahydrate
;
_journal_coeditor_code LH2612
_journal_issue 5
_journal_name_full 'Acta Crystallographica Section E'
_journal_page_first m675
_journal_page_last m676
_journal_paper_doi 10.1107/S1600536808009872
_journal_volume 64
_journal_year 2008
_chemical_formula_iupac '[Ni4 (C12 H15 N O4)4], 4H2 O'
_chemical_formula_moiety 'C48 H60 N4 Ni4 O20, 4(H2 O)'
_chemical_formula_sum 'C48 H68 N4 Ni4 O24'
_chemical_formula_weight 1319.90
_chemical_name_systematic
;
Tetrakis(\m~3~-2-{[1,1-bis(hydroxymethyl)-2-oxidoethyl]iminomethyl}-
6-methoxyphenolato)tetranickel(II) tetrahydrate
;
_space_group_IT_number 88
_symmetry_cell_setting tetragonal
_symmetry_space_group_name_Hall '-I 4ad'
_symmetry_space_group_name_H-M 'I 41/a :2'
_atom_sites_solution_hydrogens geom
_atom_sites_solution_primary direct
_atom_sites_solution_secondary difmap
_audit_creation_method SHELXL-97
_cell_angle_alpha 90.00
_cell_angle_beta 90.00
_cell_angle_gamma 90.00
_cell_formula_units_Z 4
_cell_length_a 18.754(2)
_cell_length_b 18.754(2)
_cell_length_c 15.4395(15)
_cell_measurement_reflns_used 3768
_cell_measurement_temperature 298(2)
_cell_measurement_theta_max 25.219
_cell_measurement_theta_min 2.172
_cell_volume 5430.3(10)
_computing_cell_refinement 'SAINT (Siemens, 1996)'
_computing_data_collection 'SMART (Siemens, 1996)'
_computing_data_reduction 'SAINT (Siemens, 1996)'
_computing_molecular_graphics 'SHELXTL (Sheldrick, 2008)'
_computing_publication_material 'SHELXTL (Sheldrick, 2008)'
_computing_structure_refinement 'SHELXL97 (Sheldrick, 2008)'
_computing_structure_solution 'SHELXS97 (Sheldrick, 2008)'
_diffrn_ambient_temperature 298(2)
_diffrn_measured_fraction_theta_full 1.000
_diffrn_measured_fraction_theta_max 1.000
_diffrn_measurement_device_type 'Bruker SMART CCD area-detector'
_diffrn_measurement_method '\f and \w'
_diffrn_radiation_monochromator graphite
_diffrn_radiation_source 'fine-focus sealed tube'
_diffrn_radiation_type MoK\a
_diffrn_radiation_wavelength 0.71073
_diffrn_reflns_av_R_equivalents 0.0338
_diffrn_reflns_av_sigmaI/netI 0.0266
_diffrn_reflns_limit_h_max 22
_diffrn_reflns_limit_h_min -22
_diffrn_reflns_limit_k_max 15
_diffrn_reflns_limit_k_min -22
_diffrn_reflns_limit_l_max 18
_diffrn_reflns_limit_l_min -9
_diffrn_reflns_number 11110
_diffrn_reflns_theta_full 25.00
_diffrn_reflns_theta_max 25.00
_diffrn_reflns_theta_min 1.71
_exptl_absorpt_coefficient_mu 1.454
_exptl_absorpt_correction_T_max 0.6864
_exptl_absorpt_correction_T_min 0.6696
_exptl_absorpt_correction_type multi-scan
_exptl_absorpt_process_details '(SADABS; Sheldrick, 1996)'
_exptl_crystal_colour green
_exptl_crystal_density_diffrn 1.614
_exptl_crystal_density_method 'not measured'
_exptl_crystal_description block
_exptl_crystal_F_000 2752
_exptl_crystal_size_max 0.30
_exptl_crystal_size_mid 0.29
_exptl_crystal_size_min 0.28
_refine_diff_density_max 1.233
_refine_diff_density_min -0.702
_refine_ls_extinction_method none
_refine_ls_goodness_of_fit_ref 1.076
_refine_ls_hydrogen_treatment constr
_refine_ls_matrix_type full
_refine_ls_number_parameters 186
_refine_ls_number_reflns 2399
_refine_ls_number_restraints 0
_refine_ls_restrained_S_all 1.076
_refine_ls_R_factor_all 0.0880
_refine_ls_R_factor_gt 0.0655
_refine_ls_shift/su_max 0.001
_refine_ls_shift/su_mean 0.000
_refine_ls_structure_factor_coef Fsqd
_refine_ls_weighting_details 'calc w=1/[\s^2^(Fo^2^)+(0.0801P)^2^+60.7787P] where P=(Fo^2^+2Fc^2^)/3'
_refine_ls_weighting_scheme calc
_refine_ls_wR_factor_gt 0.1694
_refine_ls_wR_factor_ref 0.1940
_reflns_number_gt 1840
_reflns_number_total 2399
_reflns_threshold_expression I>2\s(I)
_cod_data_source_file lh2612.cif
_cod_data_source_block I
_cod_depositor_comments
;
The following automatic conversions were performed:
'_symmetry_cell_setting' value 'Tetragonal' changed to 'tetragonal'
according to '/home/saulius/struct/CIF-dictionaries/cif_core.dic'
dictionary named 'cif_core.dic' version 2.4.1 from 2010-06-29.

Automatic conversion script
Id: cif_fix_enum 1527 2010-12-29 10:47:43Z saulius 

The following automatic conversions were performed:

'_symmetry_cell_setting' value 'Tetragonal' changed to 'tetragonal'
according to /home/saulius/struct/CIF-dictionaries/cif_core.dic
dictionary named 'cif_core.dic' version 2.4.1 from 2010-06-29.

Automatic conversion script
Id: cif_fix_values 1715 2011-07-08 13:25:40Z adriana 
;
_cod_original_sg_symbol_H-M 'I 41/a'
_cod_database_code 2218187
_cod_database_fobs_code 2218187

loop_
_symmetry_equiv_pos_as_xyz
'x, y, z'
'-x+1/2, -y, z+1/2'
'-y+3/4, x+1/4, z+1/4'
'y+3/4, -x+3/4, z+3/4'
'x+1/2, y+1/2, z+1/2'
'-x+1, -y+1/2, z+1'
'-y+5/4, x+3/4, z+3/4'
'y+5/4, -x+5/4, z+5/4'
'-x, -y, -z'
'x-1/2, y, -z-1/2'
'y-3/4, -x-1/4, -z-1/4'
'-y-3/4, x-3/4, -z-3/4'
'-x+1/2, -y+1/2, -z+1/2'
'x, y+1/2, -z'
'y-1/4, -x+1/4, -z+1/4'
'-y-1/4, x-1/4, -z-1/4'

loop_
_atom_site_type_symbol
_atom_site_label
_atom_site_fract_x
_atom_site_fract_y
_atom_site_fract_z
_atom_site_U_iso_or_equiv
_atom_site_adp_type
_atom_site_calc_flag
_atom_site_refinement_flags
_atom_site_occupancy
_atom_site_disorder_assembly
_atom_site_disorder_group
Ni Ni1 0.40964(4) 0.72996(4) 1.05945(5) 0.0374(3) Uani d . 1 . .
N N1 0.3971(4) 0.6819(3) 0.9486(4) 0.0575(16) Uani d . 1 . .
O O1 0.3327(2) 0.7952(2) 1.0412(3) 0.0480(11) Uani d . 1 . .
O O2 0.2316(3) 0.8868(4) 1.0480(5) 0.097(2) Uani d . 1 . .
O O3 0.4952(2) 0.6720(2) 1.0675(3) 0.0435(10) Uani d . 1 . .
O O4 0.3704(5) 0.5372(4) 0.9346(5) 0.079(2) Uani d P 0.791(10) A 1
H H4 0.3533 0.5023 0.9103 0.119 Uiso calc PR 0.791(10) A 1
O O4' 0.3587(16) 0.5547(15) 0.836(2) 0.079(2) Uani d P 0.209(10) A 2
H H4' 0.3562 0.5134 0.8190 0.119 Uiso calc PR 0.209(10) A 2
O O5 0.4819(5) 0.6865(5) 0.7848(5) 0.120(3) Uani d . 1 A .
H H5 0.4383 0.6853 0.7893 0.181 Uiso calc R 1 . .
O O6 0.3380(3) 0.6042(3) 0.0986(4) 0.0729(16) Uani d . 1 . .
H H6A 0.3733 0.5978 0.1322 0.088 Uiso d R 1 . .
H H6B 0.3472 0.5846 0.0503 0.088 Uiso d R 1 . .
C C1 0.3427(4) 0.6889(4) 0.9010(5) 0.061(2) Uani d . 1 . .
H H1 0.3392 0.6586 0.8535 0.073 Uiso calc R 1 . .
C C2 0.2852(4) 0.7394(4) 0.9132(5) 0.0529(18) Uani d . 1 . .
C C3 0.2839(3) 0.7900(4) 0.9815(4) 0.0476(16) Uani d . 1 . .
C C4 0.2269(4) 0.8386(5) 0.9823(5) 0.067(2) Uani d . 1 . .
C C5 0.1712(5) 0.8344(6) 0.9218(6) 0.078(3) Uani d . 1 . .
H H5A 0.1334 0.8664 0.9245 0.094 Uiso calc R 1 . .
C C6 0.1727(5) 0.7834(6) 0.8595(6) 0.078(3) Uani d . 1 . .
H H6 0.1354 0.7800 0.8201 0.094 Uiso calc R 1 . .
C C7 0.2279(4) 0.7377(5) 0.8544(6) 0.068(2) Uani d . 1 . .
H H7 0.2281 0.7038 0.8104 0.081 Uiso calc R 1 . .
C C8 0.1829(7) 0.9466(7) 1.0493(9) 0.130(5) Uani d . 1 . .
H H8A 0.1797 0.9668 0.9923 0.195 Uiso calc R 1 . .
H H8B 0.2001 0.9820 1.0891 0.195 Uiso calc R 1 . .
H H8C 0.1366 0.9306 1.0675 0.195 Uiso calc R 1 . .
C C9 0.4572(5) 0.6290(5) 0.9262(6) 0.075(3) Uani d . 1 A .
C C10 0.4932(4) 0.6144(4) 1.0099(4) 0.0523(17) Uani d . 1 . .
H H10A 0.4691 0.5749 1.0380 0.063 Uiso calc R 1 . .
H H10B 0.5418 0.5995 0.9981 0.063 Uiso calc R 1 . .
C C11 0.4273(5) 0.5654(5) 0.8832(6) 0.073(2) Uani d . 1 . .
H H11A 0.4096 0.5781 0.8262 0.088 Uiso calc PR 0.791(10) A 1
H H11B 0.4642 0.5296 0.8762 0.088 Uiso calc PR 0.791(10) A 1
H H11C 0.4635 0.5509 0.8420 0.088 Uiso d PR 0.209(10) A 2
H H11D 0.4276 0.5290 0.9279 0.088 Uiso d PR 0.209(10) A 2
C C12 0.5136(5) 0.6631(6) 0.8640(6) 0.085(3) Uani d . 1 . .
H H12A 0.5359 0.7033 0.8927 0.101 Uiso calc R 1 A .
H H12B 0.5504 0.6283 0.8514 0.101 Uiso calc R 1 . .

loop_
_atom_site_aniso_label
_atom_site_aniso_U_11
_atom_site_aniso_U_22
_atom_site_aniso_U_33
_atom_site_aniso_U_12
_atom_site_aniso_U_13
_atom_site_aniso_U_23
Ni1 0.0427(5) 0.0358(5) 0.0337(5) 0.0002(3) -0.0072(3) -0.0007(3)
N1 0.080(4) 0.046(3) 0.046(3) 0.015(3) -0.022(3) -0.009(3)
O1 0.045(3) 0.055(3) 0.043(2) 0.008(2) -0.009(2) -0.005(2)
O2 0.070(4) 0.125(6) 0.095(5) 0.048(4) -0.010(4) -0.019(4)
O3 0.056(3) 0.039(2) 0.036(2) 0.010(2) -0.008(2) -0.0013(19)
O4 0.094(6) 0.059(4) 0.086(5) 0.007(4) -0.005(5) -0.030(4)
O4' 0.094(6) 0.059(4) 0.086(5) 0.007(4) -0.005(5) -0.030(4)
O5 0.111(6) 0.189(8) 0.061(4) 0.038(6) 0.005(4) 0.011(5)
O6 0.053(3) 0.096(4) 0.070(4) -0.001(3) 0.011(3) -0.003(3)
C1 0.079(5) 0.056(4) 0.048(4) 0.006(4) -0.022(4) -0.007(3)
C2 0.055(4) 0.059(4) 0.045(4) -0.010(3) -0.013(3) 0.007(3)
C3 0.039(4) 0.059(4) 0.044(4) -0.001(3) -0.002(3) 0.014(3)
C4 0.049(4) 0.093(6) 0.058(5) 0.010(4) -0.001(4) 0.002(5)
C5 0.050(5) 0.110(8) 0.075(6) 0.014(5) -0.004(4) 0.010(6)
C6 0.060(5) 0.106(7) 0.069(6) -0.008(5) -0.018(4) 0.007(5)
C7 0.064(5) 0.081(6) 0.058(5) -0.011(4) -0.025(4) 0.005(4)
C8 0.105(9) 0.148(12) 0.137(12) 0.064(9) -0.013(8) -0.026(9)
C9 0.088(6) 0.076(6) 0.061(5) 0.035(5) -0.005(5) -0.016(4)
C10 0.054(4) 0.060(4) 0.043(4) 0.010(3) -0.001(3) -0.013(3)
C11 0.081(6) 0.076(6) 0.061(5) 0.016(5) -0.007(5) -0.031(5)
C12 0.085(7) 0.104(8) 0.065(6) 0.024(6) 0.001(5) -0.002(5)

loop_
_atom_type_symbol
_atom_type_description
_atom_type_scat_dispersion_real
_atom_type_scat_dispersion_imag
_atom_type_scat_source
C C 0.0033 0.0016 'International Tables Vol C Tables 4.2.6.8 and 6.1.1.4'
H H 0.0000 0.0000 'International Tables Vol C Tables 4.2.6.8 and 6.1.1.4'
N N 0.0061 0.0033 'International Tables Vol C Tables 4.2.6.8 and 6.1.1.4'
O O 0.0106 0.0060 'International Tables Vol C Tables 4.2.6.8 and 6.1.1.4'
Ni Ni 0.3393 1.1124 'International Tables Vol C Tables 4.2.6.8 and 6.1.1.4'

loop_
_geom_angle_atom_site_label_1
_geom_angle_atom_site_label_2
_geom_angle_atom_site_label_3
_geom_angle_site_symmetry_1
_geom_angle_site_symmetry_3
_geom_angle
_geom_angle_publ_flag
O1 Ni1 O3 . . 172.2(2) y
O1 Ni1 N1 . . 94.3(2) y
O3 Ni1 N1 . . 84.1(2) y
O1 Ni1 O3 . 15_567 94.57(19) y
O3 Ni1 O3 . 15_567 88.47(19) y
N1 Ni1 O3 . 15_567 166.1(2) y
O1 Ni1 O3 . 6_564 94.23(17) y
O3 Ni1 O3 . 6_564 79.80(17) y
N1 Ni1 O3 . 6_564 117.2(2) y
O3 Ni1 O3 15_567 6_564 72.63(17) y
C1 N1 C9 . . 121.7(6) ?
C1 N1 Ni1 . . 124.1(6) ?
C9 N1 Ni1 . . 114.0(5) ?
C3 O1 Ni1 . . 125.9(4) ?
C4 O2 C8 . . 119.0(8) ?
C10 O3 Ni1 . . 111.7(4) ?
C10 O3 Ni1 . 12_768 121.9(4) ?
Ni1 O3 Ni1 . 12_768 108.9(2) ?
C11 O4 H4 . . 109.5 ?
H4 O4 H11D . . 103.2 ?
C11 O4' H4' . . 109.5 ?
C12 O5 H5 . . 109.5 ?
H6A O6 H6B . . 108.4 ?
N1 C1 C2 . . 126.4(7) ?
N1 C1 H1 . . 116.8 ?
C2 C1 H1 . . 116.8 ?
C7 C2 C3 . . 118.8(7) ?
C7 C2 C1 . . 118.0(7) ?
C3 C2 C1 . . 123.1(6) ?
O1 C3 C4 . . 118.7(7) ?
O1 C3 C2 . . 124.4(6) ?
C4 C3 C2 . . 116.9(7) ?
O2 C4 C5 . . 125.6(8) ?
O2 C4 C3 . . 112.8(7) ?
C5 C4 C3 . . 121.6(9) ?
C6 C5 C4 . . 119.7(9) ?
C6 C5 H5A . . 120.1 ?
C4 C5 H5A . . 120.1 ?
C7 C6 C5 . . 120.5(8) ?
C7 C6 H6 . . 119.8 ?
C5 C6 H6 . . 119.8 ?
C6 C7 C2 . . 122.3(9) ?
C6 C7 H7 . . 118.9 ?
C2 C7 H7 . . 118.9 ?
O2 C8 H8A . . 109.5 ?
O2 C8 H8B . . 109.5 ?
H8A C8 H8B . . 109.5 ?
O2 C8 H8C . . 109.5 ?
H8A C8 H8C . . 109.5 ?
H8B C8 H8C . . 109.5 ?
C11 C9 C10 . . 114.6(8) ?
C11 C9 N1 . . 110.2(8) ?
C10 C9 N1 . . 104.9(6) ?
C11 C9 C12 . . 108.1(8) ?
C10 C9 C12 . . 107.5(8) ?
N1 C9 C12 . . 111.6(7) ?
O3 C10 C9 . . 115.0(6) ?
O3 C10 H10A . . 108.5 ?
C9 C10 H10A . . 108.5 ?
O3 C10 H10B . . 108.5 ?
C9 C10 H10B . . 108.5 ?
H10A C10 H10B . . 107.5 ?
O4 C11 C9 . . 109.4(7) ?
O4 C11 O4' . . 65.0(13) ?
C9 C11 O4' . . 130.9(13) ?
O4 C11 H11A . . 109.8 ?
C9 C11 H11A . . 109.8 ?
O4' C11 H11A . . 45.3 ?
O4 C11 H11B . . 109.8 ?
C9 C11 H11B . . 109.8 ?
O4' C11 H11B . . 117.9 ?
H11A C11 H11B . . 108.2 ?
O4 C11 H11C . . 141.6 ?
C9 C11 H11C . . 104.8 ?
O4' C11 H11C . . 104.3 ?
H11A C11 H11C . . 73.3 ?
O4 C11 H11D . . 49.5 ?
C9 C11 H11D . . 104.3 ?
O4' C11 H11D . . 104.9 ?
H11A C11 H11D . . 145.1 ?
H11B C11 H11D . . 65.7 ?
H11C C11 H11D . . 105.4 ?
O5 C12 C9 . . 111.7(8) ?
O5 C12 H12A . . 109.3 ?
C9 C12 H12A . . 109.3 ?
O5 C12 H12B . . 109.3 ?
C9 C12 H12B . . 109.3 ?
H12A C12 H12B . . 107.9 ?

loop_
_geom_bond_atom_site_label_1
_geom_bond_atom_site_label_2
_geom_bond_site_symmetry_2
_geom_bond_distance
_geom_bond_publ_flag
Ni1 O1 . 1.912(4) y
Ni1 O3 . 1.941(4) y
Ni1 N1 . 1.949(6) y
Ni1 O3 15_567 1.970(4) y
Ni1 O3 6_564 2.565(5) y
N1 C1 . 1.265(9) ?
N1 C9 . 1.541(10) ?
O1 C3 . 1.303(8) ?
O2 C4 . 1.362(11) ?
O2 C8 . 1.446(12) ?
O3 C10 . 1.400(8) ?
O3 Ni1 12_768 1.970(4) ?
O4 C11 . 1.430(12) ?
O4 H4 . 0.8200 ?
O4 H11D . 1.0883 ?
O4' C11 . 1.49(3) ?
O4' H4' . 0.8200 ?
O5 C12 . 1.429(12) ?
O5 H5 . 0.8200 ?
O6 H6A . 0.8500 ?
O6 H6B . 0.8499 ?
C1 C2 . 1.447(11) ?
C1 H1 . 0.9300 ?
C2 C7 . 1.408(10) ?
C2 C3 . 1.419(10) ?
C3 C4 . 1.405(11) ?
C4 C5 . 1.403(12) ?
C5 C6 . 1.357(13) ?
C5 H5A . 0.9300 ?
C6 C7 . 1.345(13) ?
C6 H6 . 0.9300 ?
C7 H7 . 0.9300 ?
C8 H8A . 0.9600 ?
C8 H8B . 0.9600 ?
C8 H8C . 0.9600 ?
C9 C11 . 1.475(13) ?
C9 C10 . 1.484(11) ?
C9 C12 . 1.565(14) ?
C10 H10A . 0.9700 ?
C10 H10B . 0.9700 ?
C11 H11A . 0.9700 ?
C11 H11B . 0.9700 ?
C11 H11C . 0.9698 ?
C11 H11D . 0.9699 ?
C12 H12A . 0.9700 ?
C12 H12B . 0.9700 ?

loop_
_geom_hbond_atom_site_label_D
_geom_hbond_atom_site_label_H
_geom_hbond_atom_site_label_A
_geom_hbond_site_symmetry_A
_geom_hbond_distance_DH
_geom_hbond_distance_HA
_geom_hbond_distance_DA
_geom_hbond_angle_DHA
O5 H5 N1 . 0.82 2.58 2.988(9) 112.3
O4 H4 O6 4_455 0.82 1.94 2.714(8) 156.5
O4' H4' O6 4_455 0.82 1.96 2.68(3) 147.6
O6 H6A O1 12_767 0.85 1.95 2.803(7) 179.6
O6 H6B O4 1_554 0.85 2.04 2.892(9) 179.5

loop_
_geom_torsion_atom_site_label_1
_geom_torsion_atom_site_label_2
_geom_torsion_atom_site_label_3
_geom_torsion_atom_site_label_4
_geom_torsion
C1 C2 C3 C4 176.2(7)
